data_2221637
loop_
_publ_author_name
'Li, Hongjuan'
'Sun, Jufeng'
'Dai, Xianping'

_publ_section_title
;
 Tetrakis(1-benzyl-1<i>H</i>-imidazole)dichloridonickel(II)
;
_journal_coeditor_code CV2549
_journal_issue 5
_journal_name_full 'Acta Crystallographica Section E'
_journal_page_first m564
_journal_paper_doi 10.1107/S1600536809014494
_journal_volume 65
_journal_year 2009
_chemical_formula_iupac '[Ni Cl2 (C10 H10 N2)4]'
_chemical_formula_moiety 'C40 H40 Cl2 N8 Ni'
_chemical_formula_sum 'C40 H40 Cl2 N8 Ni'
_chemical_formula_weight 762.41
_chemical_name_systematic
;
Tetrakis(1-benzyl-1<i>H</i>-imidazole)dichloridonickel(II)
;
_space_group_IT_number 61
_symmetry_cell_setting orthorhombic
_symmetry_space_group_name_Hall '-P 2ac 2ab'
_symmetry_space_group_name_H-M 'P b c a'
_atom_sites_solution_hydrogens geom
_atom_sites_solution_primary direct
_atom_sites_solution_secondary difmap
_audit_creation_method SHELXL-97
_cell_angle_alpha 90.00
_cell_angle_beta 90.00
_cell_angle_gamma 90.00
_cell_formula_units_Z 4
_cell_length_a 7.296(3)
_cell_length_b 17.117(4)
_cell_length_c 29.651(3)
_cell_measurement_reflns_used 20
_cell_measurement_temperature 292(2)
_cell_measurement_theta_max 6.91
_cell_measurement_theta_min 5.69
_cell_volume 3703.0(18)
_computing_cell_refinement 'DIFRAC (Gabe & White, 1993)'
_computing_data_collection 'DIFRAC (Gabe & White, 1993)'
_computing_data_reduction 'NRCVAX (Gabe <i>et al.</i>,  1989)'
_computing_molecular_graphics 'ORTEPIII (Burnett & Johnson, 1996)'
_computing_publication_material 'SHELXL97 (Sheldrick, 2008) and PLATON (Spek, 2009)'
_computing_structure_refinement 'SHELXL97 (Sheldrick, 2008)'
_computing_structure_solution 'SHELXS97 (Sheldrick, 2008)'
_diffrn_ambient_temperature 292(2)
_diffrn_measured_fraction_theta_full 0.996
_diffrn_measured_fraction_theta_max 0.996
_diffrn_measurement_device_type 'Enraf--Nonius CAD-4'
_diffrn_measurement_method \w/2\q
_diffrn_radiation_monochromator graphite
_diffrn_radiation_source 'fine-focus sealed tube'
_diffrn_radiation_type MoK\a
_diffrn_radiation_wavelength 0.71073
_diffrn_reflns_av_R_equivalents 0.0106
_diffrn_reflns_av_sigmaI/netI 0.1039
_diffrn_reflns_limit_h_max 8
_diffrn_reflns_limit_h_min -1
_diffrn_reflns_limit_k_max 20
_diffrn_reflns_limit_k_min -2
_diffrn_reflns_limit_l_max 35
_diffrn_reflns_limit_l_min -9
_diffrn_reflns_number 4699
_diffrn_reflns_theta_full 25.55
_diffrn_reflns_theta_max 25.55
_diffrn_reflns_theta_min 2.75
_diffrn_standards_decay_% 1.847
_diffrn_standards_interval_count 200
_diffrn_standards_number 3
_exptl_absorpt_coefficient_mu 0.709
_exptl_absorpt_correction_T_max 0.7448
_exptl_absorpt_correction_T_min 0.7431
_exptl_absorpt_correction_type sphere
_exptl_absorpt_process_details '(modified interpolation procedure; Dwiggins, 1975)'
_exptl_crystal_colour green
_exptl_crystal_density_diffrn 1.368
_exptl_crystal_density_method 'not measured'
_exptl_crystal_description block
_exptl_crystal_F_000 1592
_exptl_crystal_size_max 0.48
_exptl_crystal_size_mid 0.32
_exptl_crystal_size_min 0.30
_refine_diff_density_max 0.715
_refine_diff_density_min -1.424
_refine_ls_extinction_method none
_refine_ls_goodness_of_fit_ref 1.144
_refine_ls_hydrogen_treatment constr
_refine_ls_matrix_type full
_refine_ls_number_parameters 220
_refine_ls_number_reflns 3207
_refine_ls_number_restraints 1
_refine_ls_restrained_S_all 1.145
_refine_ls_R_factor_all 0.2068
_refine_ls_R_factor_gt 0.0791
_refine_ls_shift/su_max 0.000
_refine_ls_shift/su_mean 0.000
_refine_ls_structure_factor_coef Fsqd
_refine_ls_weighting_details 'calc w=1/[\s^2^(Fo^2^)+(0.0948P)^2^] where P=(Fo^2^+2Fc^2^)/3'
_refine_ls_weighting_scheme calc
_refine_ls_wR_factor_gt 0.1783
_refine_ls_wR_factor_ref 0.2307
_reflns_number_gt 1518
_reflns_number_total 3207
_reflns_threshold_expression I>2\s(I)
_cod_data_source_file cv2549.cif
_cod_data_source_block I
_cod_depositor_comments
;
The following automatic conversions were performed:
'_symmetry_cell_setting' value 'Orthorhombic' changed to 'orthorhombic'
according to '/home/saulius/struct/CIF-dictionaries/cif_core.dic'
dictionary named 'cif_core.dic' version 2.4.1 from 2010-06-29.

Automatic conversion script
Id: cif_fix_enum 1527 2010-12-29 10:47:43Z saulius 

The following automatic conversions were performed:

'_symmetry_cell_setting' value 'Orthorhombic' changed to
'orthorhombic' according to
/home/saulius/struct/CIF-dictionaries/cif_core.dic dictionary named
'cif_core.dic' version 2.4.1 from 2010-06-29.

Automatic conversion script
Id: cif_fix_values 1715 2011-07-08 13:25:40Z adriana 
;
_cod_original_cell_volume 3703(2)
_cod_database_code 2221637
_cod_database_fobs_code 2221637

loop_
_symmetry_equiv_pos_as_xyz
'x, y, z'
'-x+1/2, y+1/2, z'
'x, -y+1/2, z+1/2'
'-x+1/2, -y, z+1/2'
'-x, -y, -z'
'x-1/2, -y-1/2, -z'
'-x, y-1/2, -z-1/2'
'x-1/2, y, -z-1/2'

loop_
_atom_site_type_symbol
_atom_site_label
_atom_site_fract_x
_atom_site_fract_y
_atom_site_fract_z
_atom_site_U_iso_or_equiv
_atom_site_adp_type
_atom_site_calc_flag
_atom_site_refinement_flags
_atom_site_occupancy
_atom_site_disorder_assembly
_atom_site_disorder_group
Ni Ni1 0.0000 0.0000 0.0000 0.0340(4) Uani d S 1 . .
Cl Cl1 -0.2771(3) -0.07775(10) -0.01632(6) 0.0466(5) Uani d . 1 . .
N N1 -0.1100(8) 0.0385(3) 0.06038(16) 0.0359(13) Uani d . 1 . .
N N2 -0.2920(9) 0.0980(3) 0.10849(18) 0.0471(16) Uani d . 1 . .
N N3 -0.1313(8) 0.0963(3) -0.03282(17) 0.0408(14) Uani d U 1 . .
N N4 -0.3505(9) 0.1751(3) -0.05553(17) 0.0458(16) Uani d . 1 . .
C C1 -0.2707(11) 0.0710(4) 0.0662(2) 0.0459(18) Uani d . 1 . .
H H1 -0.3595 0.0749 0.0438 0.055 Uiso calc R 1 . .
C C2 -0.0234(12) 0.0452(5) 0.1010(2) 0.053(2) Uani d . 1 . .
H H2 0.0941 0.0271 0.1073 0.063 Uiso calc R 1 . .
C C3 -0.1335(12) 0.0818(5) 0.1306(2) 0.057(2) Uani d . 1 . .
H H3 -0.1062 0.0938 0.1604 0.068 Uiso calc R 1 . .
C C4 -0.4477(13) 0.1410(5) 0.1252(2) 0.062(3) Uani d . 1 . .
H H4A -0.5317 0.1503 0.1004 0.075 Uiso calc R 1 . .
H H4B -0.4061 0.1914 0.1360 0.075 Uiso calc R 1 . .
C C5 -0.5503(11) 0.1003(5) 0.1627(2) 0.048(2) Uani d . 1 . .
C C6 -0.6202(12) 0.1452(5) 0.1977(2) 0.058(2) Uani d . 1 . .
H H6 -0.5998 0.1988 0.1988 0.069 Uiso calc R 1 . .
C C7 -0.7196(15) 0.1086(8) 0.2304(3) 0.090(4) Uani d . 1 . .
H H7 -0.7623 0.1384 0.2545 0.107 Uiso calc R 1 . .
C C8 -0.7590(18) 0.0333(9) 0.2301(3) 0.102(4) Uani d . 1 . .
H H8 -0.8334 0.0117 0.2523 0.123 Uiso calc R 1 . .
C C9 -0.6870(18) -0.0131(6) 0.1959(4) 0.088(3) Uani d . 1 . .
H H9 -0.7085 -0.0666 0.1956 0.106 Uiso calc R 1 . .
C C10 -0.5826(14) 0.0214(5) 0.1620(3) 0.068(3) Uani d . 1 . .
H H10 -0.5346 -0.0091 0.1389 0.081 Uiso calc R 1 . .
C C11 -0.3010(12) 0.1020(4) -0.0462(2) 0.0489(19) Uani d U 1 . .
H H11 -0.3794 0.0594 -0.0489 0.059 Uiso calc R 1 . .
C C12 -0.0682(11) 0.1720(4) -0.0329(2) 0.0479(19) Uani d . 1 . .
H H12 0.0495 0.1871 -0.0246 0.057 Uiso calc R 1 . .
C C13 -0.2007(13) 0.2212(5) -0.0467(2) 0.057(2) Uani d . 1 . .
H H13 -0.1926 0.2752 -0.0496 0.068 Uiso calc R 1 . .
C C14 -0.5292(11) 0.2037(5) -0.0674(2) 0.059(2) Uani d . 1 . .
H H14A -0.5335 0.2594 -0.0614 0.071 Uiso calc R 1 . .
H H14B -0.6191 0.1789 -0.0480 0.071 Uiso calc R 1 . .
C C15 -0.5830(8) 0.1897(3) -0.11593(13) 0.051(2) Uani d G 1 . .
C C16 -0.4895(7) 0.2276(3) -0.15044(17) 0.069(2) Uani d G 1 . .
H H16 -0.3905 0.2597 -0.1437 0.083 Uiso calc R 1 . .
C C17 -0.5439(10) 0.2173(4) -0.19497(14) 0.091(4) Uani d G 1 . .
H H17 -0.4814 0.2426 -0.2181 0.109 Uiso calc R 1 . .
C C18 -0.6919(10) 0.1692(4) -0.20499(17) 0.106(4) Uani d G 1 . .
H H18 -0.7283 0.1623 -0.2348 0.127 Uiso calc R 1 . .
C C19 -0.7854(8) 0.1313(4) -0.1705(3) 0.102(4) Uani d G 1 . .
H H19 -0.8844 0.0991 -0.1772 0.122 Uiso calc R 1 . .
C C20 -0.7310(8) 0.1416(3) -0.1260(2) 0.071(3) Uani d G 1 . .
H H20 -0.7935 0.1163 -0.1029 0.086 Uiso calc R 1 . .

loop_
_atom_site_aniso_label
_atom_site_aniso_U_11
_atom_site_aniso_U_22
_atom_site_aniso_U_33
_atom_site_aniso_U_12
_atom_site_aniso_U_13
_atom_site_aniso_U_23
Ni1 0.0249(7) 0.0408(7) 0.0363(6) 0.0012(6) 0.0032(6) -0.0016(5)
Cl1 0.0319(11) 0.0484(11) 0.0597(9) -0.0045(8) -0.0011(8) -0.0002(8)
N1 0.019(3) 0.050(3) 0.039(3) 0.001(3) 0.006(3) -0.002(2)
N2 0.044(4) 0.051(4) 0.046(3) 0.013(3) 0.008(3) -0.004(3)
N3 0.013(3) 0.069(4) 0.040(3) 0.007(3) 0.000(3) 0.006(3)
N4 0.042(4) 0.053(4) 0.042(3) 0.026(3) 0.006(3) 0.005(3)
C1 0.037(5) 0.068(5) 0.033(3) 0.007(4) 0.007(3) 0.005(3)
C2 0.037(5) 0.072(5) 0.049(4) 0.014(4) -0.001(4) -0.008(4)
C3 0.043(5) 0.081(6) 0.047(4) -0.001(4) -0.002(4) -0.011(4)
C4 0.059(7) 0.068(6) 0.060(5) 0.028(4) 0.024(4) 0.009(4)
C5 0.033(5) 0.071(6) 0.040(4) 0.014(4) 0.001(3) -0.005(3)
C6 0.045(6) 0.084(6) 0.045(4) 0.019(5) -0.004(4) -0.004(4)
C7 0.057(7) 0.161(11) 0.051(5) 0.022(7) 0.019(5) 0.012(6)
C8 0.076(10) 0.147(11) 0.084(7) 0.005(8) 0.033(7) 0.047(8)
C9 0.083(9) 0.077(7) 0.104(7) -0.011(6) -0.009(7) 0.026(6)
C10 0.064(7) 0.080(6) 0.060(5) 0.005(5) 0.003(5) 0.000(4)
C11 0.050(5) 0.059(5) 0.037(3) 0.012(4) -0.007(4) 0.003(3)
C12 0.031(5) 0.059(5) 0.054(4) -0.009(4) 0.014(4) 0.005(4)
C13 0.057(6) 0.056(5) 0.057(4) -0.006(4) -0.001(4) 0.003(4)
C14 0.041(6) 0.085(6) 0.052(4) 0.029(4) 0.017(4) 0.011(4)
C15 0.042(5) 0.052(5) 0.058(4) 0.013(4) -0.002(4) 0.010(3)
C16 0.072(7) 0.078(6) 0.057(5) -0.003(5) 0.004(5) 0.014(4)
C17 0.100(10) 0.128(9) 0.046(5) 0.016(7) -0.010(6) 0.014(5)
C18 0.119(13) 0.114(10) 0.086(7) 0.041(8) -0.031(8) -0.027(6)
C19 0.073(9) 0.105(9) 0.127(9) -0.011(6) -0.012(8) -0.035(7)
C20 0.056(7) 0.059(6) 0.100(7) -0.003(5) 0.009(6) 0.001(5)

loop_
_atom_type_symbol
_atom_type_description
_atom_type_scat_dispersion_real
_atom_type_scat_dispersion_imag
_atom_type_scat_source
C C 0.0033 0.0016 'International Tables Vol C Tables 4.2.6.8 and 6.1.1.4'
H H 0.0000 0.0000 'International Tables Vol C Tables 4.2.6.8 and 6.1.1.4'
N N 0.0061 0.0033 'International Tables Vol C Tables 4.2.6.8 and 6.1.1.4'
Cl Cl 0.1484 0.1585 'International Tables Vol C Tables 4.2.6.8 and 6.1.1.4'
Ni Ni 0.3393 1.1124 'International Tables Vol C Tables 4.2.6.8 and 6.1.1.4'

loop_
_geom_angle_atom_site_label_1
_geom_angle_atom_site_label_2
_geom_angle_atom_site_label_3
_geom_angle_site_symmetry_1
_geom_angle_site_symmetry_3
_geom_angle
_geom_angle_publ_flag
N1 Ni1 N1 5 . 180.0 ?
N1 Ni1 N3 5 . 91.4(2) ?
N1 Ni1 N3 . . 88.6(2) ?
N1 Ni1 N3 5 5 88.6(2) ?
N1 Ni1 N3 . 5 91.4(2) ?
N3 Ni1 N3 . 5 180.0 ?
N1 Ni1 Cl1 5 . 88.65(16) ?
N1 Ni1 Cl1 . . 91.35(16) ?
N3 Ni1 Cl1 . . 87.67(17) ?
N3 Ni1 Cl1 5 . 92.33(17) ?
N1 Ni1 Cl1 5 5 91.35(16) ?
N1 Ni1 Cl1 . 5 88.65(16) ?
N3 Ni1 Cl1 . 5 92.33(17) ?
N3 Ni1 Cl1 5 5 87.67(17) ?
Cl1 Ni1 Cl1 . 5 180.0 ?
C1 N1 C2 . . 105.2(6) ?
C1 N1 Ni1 . . 126.6(5) ?
C2 N1 Ni1 . . 127.6(5) ?
C1 N2 C3 . . 106.3(6) ?
C1 N2 C4 . . 125.9(7) ?
C3 N2 C4 . . 127.6(6) ?
C11 N3 C12 . . 104.3(6) ?
C11 N3 Ni1 . . 128.4(5) ?
C12 N3 Ni1 . . 125.2(5) ?
C11 N4 C13 . . 106.5(7) ?
C11 N4 C14 . . 128.1(7) ?
C13 N4 C14 . . 125.0(7) ?
N1 C1 N2 . . 111.9(6) ?
N1 C1 H1 . . 124.1 ?
N2 C1 H1 . . 124.1 ?
C3 C2 N1 . . 109.8(7) ?
C3 C2 H2 . . 125.1 ?
N1 C2 H2 . . 125.1 ?
C2 C3 N2 . . 106.8(6) ?
C2 C3 H3 . . 126.6 ?
N2 C3 H3 . . 126.6 ?
N2 C4 C5 . . 114.1(6) ?
N2 C4 H4A . . 108.7 ?
C5 C4 H4A . . 108.7 ?
N2 C4 H4B . . 108.7 ?
C5 C4 H4B . . 108.7 ?
H4A C4 H4B . . 107.6 ?
C10 C5 C6 . . 119.6(8) ?
C10 C5 C4 . . 121.8(7) ?
C6 C5 C4 . . 118.5(8) ?
C7 C6 C5 . . 118.2(9) ?
C7 C6 H6 . . 120.9 ?
C5 C6 H6 . . 120.9 ?
C8 C7 C6 . . 124.0(10) ?
C8 C7 H7 . . 118.0 ?
C6 C7 H7 . . 118.0 ?
C7 C8 C9 . . 118.7(10) ?
C7 C8 H8 . . 120.6 ?
C9 C8 H8 . . 120.6 ?
C8 C9 C10 . . 119.4(10) ?
C8 C9 H9 . . 120.3 ?
C10 C9 H9 . . 120.3 ?
C5 C10 C9 . . 120.0(9) ?
C5 C10 H10 . . 120.0 ?
C9 C10 H10 . . 120.0 ?
N3 C11 N4 . . 113.0(7) ?
N3 C11 H11 . . 123.5 ?
N4 C11 H11 . . 123.5 ?
C13 C12 N3 . . 110.4(8) ?
C13 C12 H12 . . 124.8 ?
N3 C12 H12 . . 124.8 ?
C12 C13 N4 . . 105.7(7) ?
C12 C13 H13 . . 127.1 ?
N4 C13 H13 . . 127.1 ?
N4 C14 C15 . . 114.5(6) ?
N4 C14 H14A . . 108.6 ?
C15 C14 H14A . . 108.6 ?
N4 C14 H14B . . 108.6 ?
C15 C14 H14B . . 108.6 ?
H14A C14 H14B . . 107.6 ?
C16 C15 C20 . . 120.0 ?
C16 C15 C14 . . 120.0(5) ?
C20 C15 C14 . . 119.9(5) ?
C17 C16 C15 . . 120.0 ?
C17 C16 H16 . . 120.0 ?
C15 C16 H16 . . 120.0 ?
C18 C17 C16 . . 120.0 ?
C18 C17 H17 . . 120.0 ?
C16 C17 H17 . . 120.0 ?
C17 C18 C19 . . 120.0 ?
C17 C18 H18 . . 120.0 ?
C19 C18 H18 . . 120.0 ?
C20 C19 C18 . . 120.0 ?
C20 C19 H19 . . 120.0 ?
C18 C19 H19 . . 120.0 ?
C19 C20 C15 . . 120.0 ?
C19 C20 H20 . . 120.0 ?
C15 C20 H20 . . 120.0 ?

loop_
_geom_bond_atom_site_label_1
_geom_bond_atom_site_label_2
_geom_bond_site_symmetry_2
_geom_bond_distance
_geom_bond_publ_flag
Ni1 N1 5 2.070(5) ?
Ni1 N1 . 2.070(5) ?
Ni1 N3 . 2.140(6) ?
Ni1 N3 5 2.140(6) ?
Ni1 Cl1 . 2.468(2) ?
Ni1 Cl1 5 2.468(2) ?
N1 C1 . 1.310(9) ?
N1 C2 . 1.365(8) ?
N2 C1 . 1.345(8) ?
N2 C3 . 1.358(10) ?
N2 C4 . 1.441(9) ?
N3 C11 . 1.304(9) ?
N3 C12 . 1.376(8) ?
N4 C11 . 1.333(8) ?
N4 C13 . 1.373(10) ?
N4 C14 . 1.436(9) ?
C1 H1 . 0.9300 ?
C2 C3 . 1.345(10) ?
C2 H2 . 0.9300 ?
C3 H3 . 0.9300 ?
C4 C5 . 1.510(10) ?
C4 H4A . 0.9700 ?
C4 H4B . 0.9700 ?
C5 C10 . 1.371(10) ?
C5 C6 . 1.389(9) ?
C6 C7 . 1.365(13) ?
C6 H6 . 0.9300 ?
C7 C8 . 1.320(15) ?
C7 H7 . 0.9300 ?
C8 C9 . 1.391(15) ?
C8 H8 . 0.9300 ?
C9 C10 . 1.392(13) ?
C9 H9 . 0.9300 ?
C10 H10 . 0.9300 ?
C11 H11 . 0.9300 ?
C12 C13 . 1.345(11) ?
C12 H12 . 0.9300 ?
C13 H13 . 0.9300 ?
C14 C15 . 1.512(8) ?
C14 H14A . 0.9700 ?
C14 H14B . 0.9700 ?
C15 C16 . 1.3900 ?
C15 C20 . 1.3900 ?
C16 C17 . 1.3900 ?
C16 H16 . 0.9300 ?
C17 C18 . 1.3900 ?
C17 H17 . 0.9300 ?
C18 C19 . 1.3900 ?
C18 H18 . 0.9300 ?
C19 C20 . 1.3900 ?
C19 H19 . 0.9300 ?
C20 H20 . 0.9300 ?

loop_
_geom_hbond_atom_site_label_D
_geom_hbond_atom_site_label_H
_geom_hbond_atom_site_label_A
_geom_hbond_site_symmetry_A
_geom_hbond_distance_DH
_geom_hbond_distance_HA
_geom_hbond_distance_DA
_geom_hbond_angle_DHA
C1 H1 Cl1 5_455 0.93 2.77 3.617(8) 151
C14 H14B Cl1 5_455 0.97 2.68 3.579(8) 153
C13 H13 Cl1 2_455 0.93 2.71 3.561(9) 152

loop_
_geom_torsion_atom_site_label_1
_geom_torsion_atom_site_label_2
_geom_torsion_atom_site_label_3
_geom_torsion_atom_site_label_4
_geom_torsion_site_symmetry_1
_geom_torsion_site_symmetry_2
_geom_torsion_site_symmetry_3
_geom_torsion_site_symmetry_4
_geom_torsion
_geom_torsion_publ_flag
N1 Ni1 N1 C1 5 . . . -16E1(2) ?
N3 Ni1 N1 C1 . . . . 35.5(6) ?
N3 Ni1 N1 C1 5 . . . -144.5(6) ?
Cl1 Ni1 N1 C1 . . . . -52.1(6) ?
Cl1 Ni1 N1 C1 5 . . . 127.9(6) ?
N1 Ni1 N1 C2 5 . . . 3E1(2) ?
N3 Ni1 N1 C2 . . . . -135.0(6) ?
N3 Ni1 N1 C2 5 . . . 45.0(6) ?
Cl1 Ni1 N1 C2 . . . . 137.4(6) ?
Cl1 Ni1 N1 C2 5 . . . -42.6(6) ?
N1 Ni1 N3 C11 5 . . . 98.3(6) ?
N1 Ni1 N3 C11 . . . . -81.7(6) ?
N3 Ni1 N3 C11 5 . . . -8E1(6) ?
Cl1 Ni1 N3 C11 . . . . 9.8(6) ?
Cl1 Ni1 N3 C11 5 . . . -170.2(6) ?
N1 Ni1 N3 C12 5 . . . -100.9(5) ?
N1 Ni1 N3 C12 . . . . 79.1(5) ?
N3 Ni1 N3 C12 5 . . . 8E1(6) ?
Cl1 Ni1 N3 C12 . . . . 170.5(5) ?
Cl1 Ni1 N3 C12 5 . . . -9.5(5) ?
C2 N1 C1 N2 . . . . -0.2(8) ?
Ni1 N1 C1 N2 . . . . -172.4(4) ?
C3 N2 C1 N1 . . . . 0.4(8) ?
C4 N2 C1 N1 . . . . 176.0(7) ?
C1 N1 C2 C3 . . . . -0.2(9) ?
Ni1 N1 C2 C3 . . . . 171.9(5) ?
N1 C2 C3 N2 . . . . 0.4(10) ?
C1 N2 C3 C2 . . . . -0.5(9) ?
C4 N2 C3 C2 . . . . -176.0(7) ?
C1 N2 C4 C5 . . . . 117.9(8) ?
C3 N2 C4 C5 . . . . -67.5(12) ?
N2 C4 C5 C10 . . . . -40.6(12) ?
N2 C4 C5 C6 . . . . 142.2(8) ?
C10 C5 C6 C7 . . . . -0.1(12) ?
C4 C5 C6 C7 . . . . 177.2(8) ?
C5 C6 C7 C8 . . . . -2.4(15) ?
C6 C7 C8 C9 . . . . 3.8(18) ?
C7 C8 C9 C10 . . . . -2.7(18) ?
C6 C5 C10 C9 . . . . 0.9(13) ?
C4 C5 C10 C9 . . . . -176.2(9) ?
C8 C9 C10 C5 . . . . 0.4(16) ?
C12 N3 C11 N4 . . . . 1.1(7) ?
Ni1 N3 C11 N4 . . . . 165.0(4) ?
C13 N4 C11 N3 . . . . -1.2(8) ?
C14 N4 C11 N3 . . . . -174.3(6) ?
C11 N3 C12 C13 . . . . -0.6(8) ?
Ni1 N3 C12 C13 . . . . -165.1(5) ?
N3 C12 C13 N4 . . . . -0.1(8) ?
C11 N4 C13 C12 . . . . 0.8(8) ?
C14 N4 C13 C12 . . . . 174.2(6) ?
C11 N4 C14 C15 . . . . -79.1(9) ?
C13 N4 C14 C15 . . . . 109.0(8) ?
N4 C14 C15 C16 . . . . -66.5(8) ?
N4 C14 C15 C20 . . . . 116.2(7) ?
C20 C15 C16 C17 . . . . 0.0 ?
C14 C15 C16 C17 . . . . -177.2(5) ?
C15 C16 C17 C18 . . . . 0.0 ?
C16 C17 C18 C19 . . . . 0.0 ?
C17 C18 C19 C20 . . . . 0.0 ?
C18 C19 C20 C15 . . . . 0.0 ?
C16 C15 C20 C19 . . . . 0.0 ?
C14 C15 C20 C19 . . . . 177.2(5) ?
